data_7055078
loop_
_publ_author_name
'Hettstedt, Christina'
'Mayer, Peter'
'Karaghiosoff, Konstantin'

_publ_section_title
;
 Halogen bonding in the crystal structures of 1,2-diiodo alkenes
;
_journal_issue 11
_journal_name_full 'New J. Chem.'
_journal_page_first 8522
_journal_paper_doi 10.1039/C5NJ00821B
_journal_volume 39
_journal_year 2015
_chemical_formula_moiety 'C10 H8 I2 O2'
_chemical_formula_sum 'C10 H8 I2 O2'
_chemical_formula_weight 413.96
_chemical_name_systematic
;
 (E)-methyl 2,3-diiodo-3-phenylacrylate
;
_chemical_properties_physical Light-sensitive
_space_group_crystal_system monoclinic
_space_group_IT_number 15
_space_group_name_Hall '-C 2yc'
_space_group_name_H-M_alt 'C 1 2/c 1'
_symmetry_space_group_name_Hall '-C 2yc'
_symmetry_space_group_name_H-M 'C 1 2/c 1'
_atom_sites_solution_hydrogens geom
_atom_sites_solution_primary direct
_atom_sites_solution_secondary difmap
_audit_creation_method SHELXL-2013
_audit_update_record
;
2014-12-02 deposited with the CCDC.
2015-08-07 downloaded from the CCDC.
;
_cell_angle_alpha 90
_cell_angle_beta 120.835(11)
_cell_angle_gamma 90
_cell_formula_units_Z 8
_cell_length_a 20.5998(15)
_cell_length_b 7.1799(2)
_cell_length_c 18.253(2)
_cell_measurement_reflns_used 5675
_cell_measurement_temperature 100(2)
_cell_measurement_theta_max 32.4998
_cell_measurement_theta_min 4.1795
_cell_volume 2318.1(4)
_computing_cell_refinement
;
CrysAlisPro, Oxford Diffraction Ltd.,
Version 1.171.33.41 (release 06-05-2009 CrysAlis171 .NET)
(compiled May  6 2009,17:20:42)
;
_computing_data_collection
;
CrysAlisPro, Oxford Diffraction Ltd.,
Version 1.171.33.41 (release 06-05-2009 CrysAlis171 .NET)
(compiled May  6 2009,17:20:42)
;
_computing_data_reduction
;
CrysAlisPro, Oxford Diffraction Ltd.,
Version 1.171.33.41 (release 06-05-2009 CrysAlis171 .NET)
(compiled May  6 2009,17:20:42)
;
_computing_molecular_graphics
;
'ORTEP (M. N. Burnett, C. K. Johnson, ORTEP-III: Oak Ridge Thermal Ellipsoid
;
_computing_publication_material
;
PLATON (A. L. Spek, Acta Crystallogr, Sect. A, 1990, 46, C34, 1995 version).
;
_computing_structure_refinement 'SHELXL-2013 (Sheldrick, 2013)'
_computing_structure_solution 'SHELXS-97 (Sheldrick, 1990)'
_diffrn_ambient_temperature 100(2)
_diffrn_detector_area_resol_mean 15.9809
_diffrn_measured_fraction_theta_full 0.995
_diffrn_measured_fraction_theta_max 0.997
_diffrn_measurement_device_type 'Xcalibur, Sapphire3'
_diffrn_measurement_method '\w scans'
_diffrn_radiation_type MoK\a
_diffrn_radiation_wavelength 0.71073
_diffrn_reflns_av_R_equivalents 0.0596
_diffrn_reflns_av_unetI/netI 0.0427
_diffrn_reflns_laue_measured_fraction_full 0.995
_diffrn_reflns_laue_measured_fraction_max 0.997
_diffrn_reflns_limit_h_max 27
_diffrn_reflns_limit_h_min -27
_diffrn_reflns_limit_k_max 9
_diffrn_reflns_limit_k_min -9
_diffrn_reflns_limit_l_max 24
_diffrn_reflns_limit_l_min -24
_diffrn_reflns_number 13308
_diffrn_reflns_point_group_measured_fraction_full 0.995
_diffrn_reflns_point_group_measured_fraction_max 0.997
_diffrn_reflns_theta_full 25.242
_diffrn_reflns_theta_max 28.277
_diffrn_reflns_theta_min 4.189
_exptl_absorpt_coefficient_mu 5.399
_exptl_absorpt_correction_T_max 1.00000
_exptl_absorpt_correction_T_min 0.53478
_exptl_absorpt_correction_type multi-scan
_exptl_absorpt_process_details
;
CrysAlisPro, Oxford Diffraction Ltd.,
Version 1.171.33.41 (release 06-05-2009 CrysAlis171 .NET)
(compiled May  6 2009,17:20:42)
Empirical absorption correction using spherical harmonics,
 implemented in SCALE3 ABSPACK scaling algorithm.
;
_exptl_crystal_colour colourless
_exptl_crystal_density_diffrn 2.372
_exptl_crystal_description block
_exptl_crystal_F_000 1520
_exptl_crystal_recrystallization_method 'Re-crystallisation from solvent: Ethylacetate'
_exptl_crystal_size_max 0.400
_exptl_crystal_size_mid 0.150
_exptl_crystal_size_min 0.050
_refine_diff_density_max 1.395
_refine_diff_density_min -0.758
_refine_diff_density_rms 0.151
_refine_ls_extinction_method none
_refine_ls_goodness_of_fit_ref 0.940
_refine_ls_hydrogen_treatment mixed
_refine_ls_matrix_type full
_refine_ls_number_parameters 133
_refine_ls_number_reflns 2876
_refine_ls_number_restraints 2
_refine_ls_restrained_S_all 0.941
_refine_ls_R_factor_all 0.0367
_refine_ls_R_factor_gt 0.0250
_refine_ls_shift/su_max 0.005
_refine_ls_shift/su_mean 0.000
_refine_ls_structure_factor_coef Fsqd
_refine_ls_weighting_details
;
 w=1/[\s^2^(Fo^2^)+(0.0257P)^2^]
 where P=(Fo^2^+2Fc^2^)/3
;
_refine_ls_weighting_scheme calc
_refine_ls_wR_factor_gt 0.0531
_refine_ls_wR_factor_ref 0.0547
_reflns_number_gt 2264
_reflns_number_total 2876
_reflns_threshold_expression 'I > 2\s(I)'
_cod_data_source_file c5nj00821b2.cif
_cod_data_source_block test1
_cod_depositor_comments 'Adding full bibliography for 7055070--7055078.cif.'
_cod_database_code 7055078
_shelx_space_group_comment
;
The symmetry employed for this shelxl refinement is uniquely defined
by the following loop, which should always be used as a source of
symmetry information in preference to the above space-group names.
They are only intended as comments.
;
_shelx_estimated_absorpt_t_min 0.221
_shelx_estimated_absorpt_t_max 0.774
_shelxl_version_number 2013-2

loop_
_space_group_symop_operation_xyz
'x, y, z'
'-x, y, -z+1/2'
'x+1/2, y+1/2, z'
'-x+1/2, y+1/2, -z+1/2'
'-x, -y, -z'
'x, -y, z-1/2'
'-x+1/2, -y+1/2, -z'
'x+1/2, -y+1/2, z-1/2'

loop_
_atom_site_label
_atom_site_type_symbol
_atom_site_fract_x
_atom_site_fract_y
_atom_site_fract_z
_atom_site_U_iso_or_equiv
_atom_site_adp_type
_atom_site_occupancy
_atom_site_site_symmetry_order
_atom_site_calc_flag
_atom_site_refinement_flags_posn
_atom_site_refinement_flags_adp
I2 I 0.40922(2) 0.62307(3) 0.38961(2) 0.01738(7) Uani 1 1 d . .
I1 I 0.33263(2) 0.04911(3) 0.48452(2) 0.01906(7) Uani 1 1 d . .
O1 O 0.32786(15) 0.6148(4) 0.50290(17) 0.0259(6) Uani 1 1 d . .
O2 O 0.39845(15) 0.4124(4) 0.60686(16) 0.0263(6) Uani 1 1 d . .
C9 C 0.3605(2) 0.4692(6) 0.5261(2) 0.0191(8) Uani 1 1 d . .
C5 C 0.3197(2) 0.0654(5) 0.2130(2) 0.0199(8) Uani 1 1 d D .
H5 H 0.2796(11) 0.0479(7) 0.1630(14) 0.024 Uiso 1 1 calc DR U
C2 C 0.3789(2) 0.3545(5) 0.4087(2) 0.0209(8) Uani 1 1 d . .
C3 C 0.3807(2) 0.2141(5) 0.3496(2) 0.0199(8) Uani 1 1 d . .
C1 C 0.3617(2) 0.3221(5) 0.4677(2) 0.0222(8) Uani 1 1 d . .
C7 C 0.4504(2) 0.0043(5) 0.3132(2) 0.0218(8) Uani 1 1 d . .
H7 H 0.493(2) -0.054(3) 0.3269(7) 0.026 Uiso 1 1 calc R U
C8 C 0.4478(2) 0.1218(5) 0.3712(2) 0.0207(8) Uani 1 1 d . .
H8 H 0.4906(18) 0.1395(9) 0.425(2) 0.025 Uiso 1 1 calc R U
C6 C 0.3870(2) -0.0248(5) 0.2341(2) 0.0215(8) Uani 1 1 d D .
H6 H 0.3890(2) -0.098(2) 0.1979(11) 0.026 Uiso 1 1 calc DR U
C4 C 0.3165(2) 0.1825(6) 0.2710(2) 0.0239(9) Uani 1 1 d . .
H4 H 0.267(2) 0.245(3) 0.2560(6) 0.029 Uiso 1 1 calc R U
C10 C 0.3981(2) 0.5412(6) 0.6671(3) 0.0325(10) Uani 1 1 d . .
H10A H 0.4244 0.6557 0.6680 0.049 Uiso 1 1 calc R U
H10B H 0.4238 0.4850 0.7240 0.049 Uiso 1 1 calc R U
H10C H 0.3457 0.5708 0.6501 0.049 Uiso 1 1 calc R U

loop_
_atom_site_aniso_label
_atom_site_aniso_U_11
_atom_site_aniso_U_22
_atom_site_aniso_U_33
_atom_site_aniso_U_23
_atom_site_aniso_U_13
_atom_site_aniso_U_12
I2 0.02096(12) 0.01444(12) 0.01941(13) -0.00055(9) 0.01228(10) -0.00240(10)
I1 0.02589(13) 0.01413(13) 0.01897(13) 0.00012(10) 0.01279(11) -0.00284(10)
O1 0.0335(15) 0.0228(15) 0.0266(15) 0.0001(12) 0.0191(13) 0.0013(13)
O2 0.0330(15) 0.0268(16) 0.0144(13) -0.0034(11) 0.0088(12) 0.0058(13)
C9 0.0182(17) 0.026(2) 0.0165(18) -0.0025(16) 0.0115(15) 0.0001(17)
C5 0.0190(17) 0.024(2) 0.0133(17) -0.0033(15) 0.0060(15) -0.0067(16)
C2 0.0162(17) 0.018(2) 0.0215(19) -0.0007(15) 0.0045(16) 0.0010(15)
C3 0.0222(18) 0.021(2) 0.0205(19) -0.0044(16) 0.0138(16) 0.0005(16)
C1 0.0174(17) 0.021(2) 0.0219(19) 0.0035(16) 0.0057(16) 0.0033(16)
C7 0.0234(19) 0.022(2) 0.027(2) -0.0020(16) 0.0185(18) 0.0013(17)
C8 0.0188(18) 0.022(2) 0.0191(19) -0.0026(16) 0.0078(16) 0.0006(16)
C6 0.031(2) 0.023(2) 0.0203(19) -0.0065(16) 0.0197(17) -0.0041(17)
C4 0.0194(18) 0.030(2) 0.0185(19) -0.0062(17) 0.0068(16) -0.0003(17)
C10 0.040(2) 0.041(3) 0.023(2) -0.015(2) 0.020(2) -0.008(2)

loop_
_atom_type_symbol
_atom_type_description
_atom_type_scat_dispersion_real
_atom_type_scat_dispersion_imag
_atom_type_scat_source
C C 0.0033 0.0016 'International Tables Vol C Tables 4.2.6.8 and 6.1.1.4'
H H 0.0000 0.0000 'International Tables Vol C Tables 4.2.6.8 and 6.1.1.4'
O O 0.0106 0.0060 'International Tables Vol C Tables 4.2.6.8 and 6.1.1.4'
I I -0.4742 1.8119 'International Tables Vol C Tables 4.2.6.8 and 6.1.1.4'

loop_
_geom_angle_atom_site_label_1
_geom_angle_atom_site_label_2
_geom_angle_atom_site_label_3
_geom_angle
C9 O2 C10 114.8(3)
O1 C9 O2 124.3(3)
O1 C9 C1 124.9(3)
O2 C9 C1 110.8(3)
C4 C5 C6 120.2(3)
C1 C2 C3 126.1(4)
C1 C2 I2 121.6(3)
C3 C2 I2 112.4(3)
C4 C3 C8 119.8(3)
C4 C3 C2 119.8(3)
C8 C3 C2 120.3(3)
C2 C1 C9 124.3(4)
C2 C1 I1 119.9(3)
C9 C1 I1 115.9(3)
C8 C7 C6 120.7(4)
C7 C8 C3 119.8(4)
C7 C6 C5 119.5(3)
C5 C4 C3 120.0(4)

loop_
_geom_bond_atom_site_label_1
_geom_bond_atom_site_label_2
_geom_bond_distance
I2 C2 2.109(4)
I1 C1 2.118(4)
O1 C9 1.197(4)
O2 C9 1.331(4)
O2 C10 1.439(5)
C9 C1 1.510(5)
C5 C4 1.381(5)
C5 C6 1.393(5)
C2 C1 1.316(5)
C2 C3 1.490(5)
C3 C4 1.383(5)
C3 C8 1.396(5)
C7 C8 1.376(5)
C7 C6 1.378(5)
